data_7225084
loop_
_publ_author_name
'Bedekar, Ashutosh'
'Mothuku, Shyam Sundar'

_publ_section_title
;
 Synthesis of enantiomerically pure helicene-like mono 1,3-oxazines from
 1,1&#x2019;-binaphthyl-2,2&#x2019;,7-triol and study of their chiroptical
 properties
;
_journal_name_full 'RSC Adv.'
_journal_paper_doi 10.1039/C6RA10496G
_journal_year 2016
_chemical_absolute_configuration unk
_chemical_formula_moiety 'C31 H25 N O3'
_chemical_formula_sum 'C31 H25 N O3'
_chemical_formula_weight 459.52
_space_group_crystal_system orthorhombic
_space_group_IT_number 19
_space_group_name_Hall 'P 2ac 2ab'
_space_group_name_H-M_alt 'P 21 21 21'
_symmetry_space_group_name_Hall 'P 2ac 2ab'
_symmetry_space_group_name_H-M 'P 21 21 21'
_audit_update_record
;
2014-12-27 deposited with the CCDC.
2016-04-29 downloaded from the CCDC.
;
_cell_angle_alpha 90
_cell_angle_beta 90
_cell_angle_gamma 90
_cell_formula_units_Z 4
_cell_length_a 9.0291(3)
_cell_length_b 12.1317(4)
_cell_length_c 21.5315(9)
_cell_measurement_temperature 295
_cell_volume 2358.52(15)
_diffrn_ambient_temperature 295
_diffrn_measured_fraction_theta_full 0.988
_diffrn_measured_fraction_theta_max 0.988
_diffrn_radiation_wavelength 1.54184
_diffrn_reflns_av_R_equivalents 0.0333
_diffrn_reflns_av_unetI/netI 0.0411
_diffrn_reflns_limit_h_max 6
_diffrn_reflns_limit_h_min -11
_diffrn_reflns_limit_k_max 15
_diffrn_reflns_limit_k_min -14
_diffrn_reflns_limit_l_max 26
_diffrn_reflns_limit_l_min -25
_diffrn_reflns_number 8159
_diffrn_reflns_theta_full 73.4053
_diffrn_reflns_theta_max 73.41
_diffrn_reflns_theta_min 4.11
_exptl_absorpt_coefficient_mu 0.659
_exptl_crystal_density_diffrn 1.2941
_exptl_crystal_F_000 968.0
_refine_diff_density_max 0.1720
_refine_diff_density_min -0.2798
_refine_diff_density_rms 0.0639
_refine_ls_abs_structure_details 'Flack, H. D. (1983). Acta Cryst. A39, 876-881.'
_refine_ls_abs_structure_Flack -0.1(2)
_refine_ls_d_res_high 0.8044
_refine_ls_d_res_low 10.7657
_refine_ls_goodness_of_fit_ref 0.8070
_refine_ls_hydrogen_treatment mixed
_refine_ls_matrix_type full
_refine_ls_number_constraints 39
_refine_ls_number_parameters 332
_refine_ls_number_reflns 4156
_refine_ls_number_restraints 0
_refine_ls_restrained_S_all 0.8070
_refine_ls_R_factor_all 0.0520
_refine_ls_R_factor_gt 0.0467
_refine_ls_shift/su_max 0.0008
_refine_ls_shift/su_mean 0.0001
_refine_ls_structure_factor_coef Fsqd
_refine_ls_weighting_details 'w=1/[\s^2^(Fo^2^)+(0.1170P)^2^+0.2462P] where P=(Fo^2^+2Fc^2^)/3'
_refine_ls_weighting_scheme calc
_refine_ls_wR_factor_ref 0.1346
_reflns_Friedel_coverage 0.726
_reflns_limit_h_max 11
_reflns_limit_h_min -11
_reflns_limit_k_max 15
_reflns_limit_k_min -15
_reflns_limit_l_max 26
_reflns_limit_l_min -26
_reflns_number_gt 3724
_reflns_number_total 4731
_reflns_threshold_expression I>=2u(I)
_cod_data_source_file c6ra10496g2.cif
_cod_data_source_block exp_726
_cod_original_cell_volume 2358.53(15)
_cod_database_code 7225084
_olex2_refinement_description
;
1. Fixed Uiso
 At 1.2 times of:
  {H25a,H25b} of C25, H6 of C6, H2 of C2, H3 of C3, H5 of C5, H28 of C28, H18
  of C18, H17 of C17, H15 of C15, H31 of C31, H12 of C12, H13 of C13, H16 of
  C16, H32 of C32, H35 of C35, H34 of C34, H33 of C33
 At 1.5 times of:
  {H29a,H29b,H29c} of C29
2.a Ternary CH refined with riding coordinates:
 C28(H28)
2.b Secondary CH2 refined with riding coordinates:
 C25(H25a,H25b)
2.c Aromatic/amide H refined with riding coordinates:
 C6(H6), C2(H2), C3(H3), C5(H5), C18(H18), C17(H17), C15(H15), C31(H31),
 C12(H12), C13(H13), C16(H16), C32(H32), C35(H35), C34(H34), C33(H33)
2.d Idealised Me refined as rotating group:
 C29(H29a,H29b,H29c)
;

loop_
_space_group_symop_id
_space_group_symop_operation_xyz
1 x,y,z
2 x+1/2,-y+1/2,-z
3 -x,y+1/2,-z+1/2
4 -x+1/2,-y,z+1/2

loop_
_atom_site_label
_atom_site_type_symbol
_atom_site_fract_x
_atom_site_fract_y
_atom_site_fract_z
_atom_site_U_iso_or_equiv
_atom_site_adp_type
_atom_site_occupancy
_atom_site_refinement_flags_posn
O10 O -0.34183(19) -0.41632(13) -0.23622(7) 0.0457(4) Uani 1.000000 .
N26 N -0.15919(19) -0.37105(14) 0.00469(8) 0.0372(4) Uani 1.000000 .
O24 O -0.2175(2) -0.52911(13) 0.06769(7) 0.0498(4) Uani 1.000000 .
O8 O -0.3184(2) -0.60225(14) -0.26715(7) 0.0506(4) Uani 1.000000 .
C23 C -0.2208(2) -0.54893(15) -0.04453(9) 0.0337(4) Uani 1.000000 .
C25 C -0.1348(2) -0.44130(16) -0.04983(9) 0.0344(4) Uani 1.000000 .
H25a H -0.1660(2) -0.40231(16) -0.08693(9) 0.0413(5) Uiso 1.000000 R
H25b H -0.0300(2) -0.45731(16) -0.05374(9) 0.0413(5) Uiso 1.000000 R
C22 C -0.2759(2) -0.61069(15) -0.09641(10) 0.0332(4) Uani 1.000000 .
C1 C -0.2590(2) -0.58256(17) 0.01464(10) 0.0399(4) Uani 1.000000 .
C21 C -0.2485(2) -0.58335(15) -0.16059(9) 0.0333(4) Uani 1.000000 .
C4 C -0.3720(2) -0.70282(16) -0.08448(11) 0.0416(5) Uani 1.000000 .
C20 C -0.1395(2) -0.50002(16) -0.18401(9) 0.0354(4) Uani 1.000000 .
C19 C 0.0155(2) -0.50644(17) -0.17275(10) 0.0374(4) Uani 1.000000 .
C27 C -0.1242(3) -0.4315(2) 0.05861(11) 0.0445(5) Uani 1.000000 .
C6 C -0.4284(3) -0.72389(18) -0.19339(12) 0.0480(5) Uani 1.000000 .
H6 H -0.4808(3) -0.75775(18) -0.22532(12) 0.0576(6) Uiso 1.000000 R
C11 C -0.1921(3) -0.41868(19) -0.22229(10) 0.0417(5) Uani 1.000000 .
C2 C -0.3506(3) -0.67459(19) 0.02581(12) 0.0502(6) Uani 1.000000 .
H2 H -0.3734(3) -0.69501(19) 0.06633(12) 0.0602(7) Uiso 1.000000 R
C7 C -0.3332(2) -0.63504(17) -0.20554(10) 0.0395(4) Uani 1.000000 .
C3 C -0.4050(3) -0.73271(19) -0.02212(12) 0.0508(6) Uani 1.000000 .
H3 H -0.4651(3) -0.79344(19) -0.01442(12) 0.0609(7) Uiso 1.000000 R
C5 C -0.4421(2) -0.75915(18) -0.13380(13) 0.0481(5) Uani 1.000000 .
H5 H -0.4987(2) -0.82145(18) -0.12532(13) 0.0577(6) Uiso 1.000000 R
C29 C -0.3589(3) -0.2789(2) 0.06610(12) 0.0591(6) Uani 1.000000 .
H29a H -0.372(3) -0.3435(3) 0.0912(4) 0.0886(10) Uiso 1.000000 GR
H29b H -0.2875(13) -0.2312(16) 0.0853(5) 0.0886(10) Uiso 1.000000 GR
H29c H -0.4516(14) -0.2408(18) 0.06220(15) 0.0886(10) Uiso 1.000000 GR
C14 C 0.1093(3) -0.42151(19) -0.19655(11) 0.0462(5) Uani 1.000000 .
C28 C -0.3044(2) -0.31238(17) 0.00230(10) 0.0398(4) Uani 1.000000 .
H28 H -0.3774(2) -0.36285(17) -0.01569(10) 0.0478(5) Uiso 1.000000 R
C18 C 0.0823(2) -0.59241(18) -0.13790(11) 0.0430(5) Uani 1.000000 .
H18 H 0.0238(2) -0.64953(18) -0.12279(11) 0.0516(6) Uiso 1.000000 R
C17 C 0.2316(3) -0.5927(2) -0.12613(14) 0.0537(6) Uani 1.000000 .
H17 H 0.2729(3) -0.6490(2) -0.10247(14) 0.0645(7) Uiso 1.000000 R
C30 C -0.2858(3) -0.21589(19) -0.04207(12) 0.0468(5) Uani 1.000000 .
C15 C 0.2627(3) -0.4261(2) -0.18380(13) 0.0571(6) Uani 1.000000 .
H15 H 0.3240(3) -0.3710(2) -0.19938(13) 0.0685(8) Uiso 1.000000 R
C31 C -0.3289(4) -0.2249(3) -0.10378(13) 0.0639(7) Uani 1.000000 .
H31 H -0.3782(4) -0.2879(3) -0.11721(13) 0.0767(9) Uiso 1.000000 R
C12 C -0.1001(3) -0.3352(2) -0.24632(12) 0.0558(6) Uani 1.000000 .
H12 H -0.1396(3) -0.2800(2) -0.27121(12) 0.0669(8) Uiso 1.000000 R
C13 C 0.0474(3) -0.3360(2) -0.23285(13) 0.0587(7) Uani 1.000000 .
H13 H 0.1078(3) -0.2798(2) -0.24767(13) 0.0705(8) Uiso 1.000000 R
C16 C 0.3230(3) -0.5079(2) -0.14974(14) 0.0586(6) Uani 1.000000 .
H16 H 0.4243(3) -0.5085(2) -0.14182(14) 0.0703(8) Uiso 1.000000 R
C9 C -0.3821(3) -0.4972(3) -0.28021(12) 0.0556(6) Uani 1.000000 .
C32 C -0.2990(5) -0.1406(4) -0.14559(17) 0.0916(13) Uani 1.000000 .
H32 H -0.3240(5) -0.1492(4) -0.18721(17) 0.1099(16) Uiso 1.000000 R
C35 C -0.2179(3) -0.1192(2) -0.02244(17) 0.0660(8) Uani 1.000000 .
H35 H -0.1886(3) -0.1116(2) 0.01875(17) 0.0792(9) Uiso 1.000000 R
C34 C -0.1935(4) -0.0336(3) -0.0643(2) 0.0950(14) Uani 1.000000 .
H34 H -0.1505(4) 0.0318(3) -0.0508(2) 0.1140(16) Uiso 1.000000 R
C33 C -0.2335(5) -0.0457(4) -0.1262(2) 0.1010(15) Uani 1.000000 .
H33 H -0.2154(5) 0.0109(4) -0.1544(2) 0.1212(18) Uiso 1.000000 R
H9a H -0.495(3) -0.501(2) -0.2785(12) 0.053(8) Uiso 1.000000 .
H27a H -0.020(3) -0.4573(19) 0.0563(10) 0.034(6) Uiso 1.000000 .
H27b H -0.137(3) -0.389(2) 0.0972(12) 0.042(6) Uiso 1.000000 .
H9b H -0.332(3) -0.480(2) -0.3194(12) 0.050(7) Uiso 1.000000 .

loop_
_atom_site_aniso_label
_atom_site_aniso_U_11
_atom_site_aniso_U_22
_atom_site_aniso_U_33
_atom_site_aniso_U_12
_atom_site_aniso_U_13
_atom_site_aniso_U_23
O10 0.0501(8) 0.0465(8) 0.0407(8) 0.0093(7) -0.0061(7) -0.0009(6)
N26 0.0354(8) 0.0377(8) 0.0386(8) 0.0005(7) -0.0038(7) 0.0003(7)
O24 0.0596(9) 0.0509(9) 0.0391(8) -0.0083(8) -0.0035(7) 0.0097(7)
O8 0.0556(9) 0.0530(9) 0.0432(8) 0.0048(8) -0.0014(7) -0.0130(7)
C23 0.0292(8) 0.0300(8) 0.0419(10) 0.0023(7) 0.0004(8) 0.0046(8)
C25 0.0314(8) 0.0327(9) 0.0392(9) -0.0026(7) 0.0021(8) 0.0004(8)
C22 0.0252(7) 0.0278(8) 0.0466(10) 0.0010(7) 0.0011(8) 0.0029(8)
C1 0.0391(10) 0.0377(9) 0.0429(10) -0.0004(9) -0.0013(9) 0.0087(9)
C21 0.0275(8) 0.0298(8) 0.0426(10) 0.0043(7) 0.0004(7) -0.0024(8)
C4 0.0346(9) 0.0315(9) 0.0586(13) -0.0026(8) 0.0013(9) 0.0025(9)
C20 0.0382(10) 0.0329(8) 0.0351(9) 0.0002(8) 0.0064(8) -0.0026(8)
C19 0.0348(9) 0.0378(10) 0.0397(9) 0.0001(8) 0.0086(8) -0.0026(9)
C27 0.0430(11) 0.0482(11) 0.0422(11) -0.0016(10) -0.0077(9) 0.0030(10)
C6 0.0377(10) 0.0410(11) 0.0655(14) -0.0022(9) -0.0039(10) -0.0198(11)
C11 0.0460(11) 0.0417(10) 0.0374(10) 0.0036(9) 0.0034(9) -0.0016(8)
C2 0.0518(12) 0.0456(12) 0.0531(13) -0.0067(10) 0.0064(11) 0.0164(10)
C7 0.0340(9) 0.0396(10) 0.0449(10) 0.0062(8) -0.0013(8) -0.0089(8)
C3 0.0490(11) 0.0388(10) 0.0645(15) -0.0108(9) 0.0066(11) 0.0132(11)
C5 0.0369(10) 0.0336(10) 0.0737(15) -0.0084(8) 0.0021(11) -0.0069(10)
C29 0.0623(15) 0.0619(15) 0.0530(14) 0.0144(13) 0.0082(12) -0.0026(12)
C14 0.0454(12) 0.0457(11) 0.0475(11) -0.0074(10) 0.0138(10) 0.0007(10)
C28 0.0352(10) 0.0417(10) 0.0426(11) 0.0021(8) -0.0021(8) -0.0022(9)
C18 0.0340(9) 0.0376(10) 0.0574(12) 0.0017(8) 0.0078(9) 0.0035(10)
C17 0.0348(10) 0.0549(13) 0.0716(16) 0.0070(10) 0.0063(11) 0.0001(12)
C30 0.0399(10) 0.0471(11) 0.0535(12) 0.0113(9) 0.0024(10) 0.0050(10)
C15 0.0440(12) 0.0578(14) 0.0694(16) -0.0122(11) 0.0202(11) -0.0053(13)
C31 0.0717(17) 0.0676(16) 0.0524(14) 0.0307(15) 0.0007(13) 0.0071(13)
C12 0.0688(16) 0.0491(12) 0.0495(13) 0.0036(12) 0.0049(12) 0.0174(11)
C13 0.0619(15) 0.0529(13) 0.0614(15) -0.0135(12) 0.0158(13) 0.0138(12)
C16 0.0302(9) 0.0667(15) 0.0788(18) -0.0009(11) 0.0098(11) -0.0073(14)
C9 0.0644(16) 0.0614(14) 0.0411(11) 0.0071(13) -0.0095(12) -0.0053(11)
C32 0.106(3) 0.104(3) 0.0653(19) 0.055(3) 0.022(2) 0.034(2)
C35 0.0535(13) 0.0542(14) 0.090(2) -0.0019(12) -0.0089(15) 0.0102(15)
C34 0.069(2) 0.0618(18) 0.155(4) 0.0036(16) 0.004(2) 0.038(2)
C33 0.086(3) 0.102(3) 0.114(3) 0.035(2) 0.031(2) 0.062(3)

loop_
_atom_type_symbol
_atom_type_scat_dispersion_real
_atom_type_scat_dispersion_imag
_atom_type_scat_source
_atom_type_scat_dispersion_source
H 0.00000 0.00000 'International Tables Volume C Table 6.1.1.4 (pp. 500-502)' 'Henke, Gullikson and Davis, At. Data and Nucl. Data Tables, 1993, 54, 2'
C 0.01920 0.00962 'International Tables Volume C Table 6.1.1.4 (pp. 500-502)' 'Henke, Gullikson and Davis, At. Data and Nucl. Data Tables, 1993, 54, 2'
O 0.05239 0.03377 'International Tables Volume C Table 6.1.1.4 (pp. 500-502)' 'Henke, Gullikson and Davis, At. Data and Nucl. Data Tables, 1993, 54, 2'
N 0.03256 0.01839 'International Tables Volume C Table 6.1.1.4 (pp. 500-502)' 'Henke, Gullikson and Davis, At. Data and Nucl. Data Tables, 1993, 54, 2'

loop_
_geom_angle_atom_site_label_1
_geom_angle_atom_site_label_2
_geom_angle_atom_site_label_3
_geom_angle
C9 O10 C11 112.48(19)
C27 N26 C25 108.84(16)
C28 N26 C25 112.41(15)
C28 N26 C27 118.29(18)
C27 O24 C1 115.45(16)
C9 O8 C7 113.87(18)
C22 C23 C25 124.49(17)
C1 C23 C25 116.73(17)
C1 C23 C22 118.49(17)
C23 C25 N26 111.19(16)
C21 C22 C23 124.50(17)
C4 C22 C23 118.46(19)
C4 C22 C21 116.95(19)
C23 C1 O24 124.21(18)
C2 C1 O24 113.23(19)
C2 C1 C23 122.5(2)
C20 C21 C22 126.17(17)
C7 C21 C22 118.10(18)
C7 C21 C20 115.69(18)
C3 C4 C22 119.5(2)
C5 C4 C22 120.8(2)
C5 C4 C3 119.5(2)
C19 C20 C21 123.51(18)
C11 C20 C21 117.42(19)
C11 C20 C19 118.86(19)
C14 C19 C20 118.8(2)
C18 C19 C20 123.23(19)
C18 C19 C14 117.9(2)
O24 C27 N26 113.66(17)
C5 C6 C7 118.3(2)
C20 C11 O10 118.9(2)
C12 C11 O10 118.8(2)
C12 C11 C20 122.3(2)
C3 C2 C1 119.9(2)
C21 C7 O8 118.9(2)
C6 C7 O8 117.1(2)
C6 C7 C21 123.8(2)
C2 C3 C4 121.0(2)
C6 C5 C4 121.1(2)
C15 C14 C19 118.9(2)
C13 C14 C19 119.5(2)
C13 C14 C15 121.6(2)
C29 C28 N26 112.47(18)
C30 C28 N26 106.98(17)
C30 C28 C29 113.55(19)
C17 C18 C19 121.1(2)
C16 C17 C18 120.4(2)
C31 C30 C28 120.6(2)
C35 C30 C28 120.5(2)
C35 C30 C31 118.8(3)
C16 C15 C14 122.0(2)
C32 C31 C30 120.5(4)
C13 C12 C11 119.6(2)
C12 C13 C14 120.6(2)
C15 C16 C17 119.7(2)
O8 C9 O10 112.66(19)
C33 C32 C31 120.6(4)
C34 C35 C30 120.2(3)
C33 C34 C35 120.1(4)
C34 C33 C32 119.8(3)

loop_
_geom_bond_atom_site_label_1
_geom_bond_atom_site_label_2
_geom_bond_distance
O10 C11 1.385(3)
O10 C9 1.411(3)
N26 C25 1.467(2)
N26 C27 1.409(3)
N26 C28 1.493(3)
O24 C1 1.366(3)
O24 C27 1.466(3)
O8 C7 1.391(3)
O8 C9 1.426(3)
C23 C25 1.523(2)
C23 C22 1.434(3)
C23 C1 1.382(3)
C22 C21 1.443(3)
C22 C4 1.438(3)
C1 C2 1.410(3)
C21 C20 1.498(3)
C21 C7 1.384(3)
C4 C3 1.422(3)
C4 C5 1.413(3)
C20 C19 1.423(3)
C20 C11 1.371(3)
C19 C14 1.428(3)
C19 C18 1.419(3)
C6 C7 1.403(3)
C6 C5 1.358(4)
C11 C12 1.408(3)
C2 C3 1.343(4)
C29 C28 1.515(3)
C14 C15 1.414(4)
C14 C13 1.414(4)
C28 C30 1.520(3)
C18 C17 1.372(3)
C17 C16 1.414(4)
C30 C31 1.389(4)
C30 C35 1.389(4)
C15 C16 1.349(4)
C31 C32 1.389(4)
C12 C13 1.362(4)
C32 C33 1.361(7)
C35 C34 1.393(5)
C34 C33 1.389(6)
